data_4322682
loop_
_publ_author_name
'Kalyani Maitra'
'Vincent J. Catalano'
'Jerry Clark'
'John H. Nelson'

_publ_section_title
;
 Synthesis and Characterization of Unsymmetrical
 (cis-(Phosphino-arsino)ethene)tetracarbonylmolybdenum Complexes:
 Hydroarsination Reactions of (H3CC\\tbCPPh2)Mo(CO)5 and
 [H2CCCH(DBP)]Mo(CO)5 and Hydrophosphination Reactions of
 (Ph2AsCH2C\\tbCH)Mo(CO)5
;
_journal_name_full 'Inorganic Chemistry'
_journal_page_first 1105
_journal_page_last 1111
_journal_paper_doi 10.1021/ic9711170
_journal_volume 37
_journal_year 1998
_chemical_formula_sum 'C31 H22 As Mo O4 P'
_chemical_formula_weight 660.32
_chemical_name_common F
_chemical_name_systematic
;
 ?
;
_space_group_IT_number 2
_symmetry_cell_setting triclinic
_symmetry_space_group_name_Hall '-P 1'
_symmetry_space_group_name_H-M 'P -1'
_atom_sites_solution_hydrogens geom
_atom_sites_solution_primary direct
_atom_sites_solution_secondary difmap
_audit_creation_method SHELXL
_cell_angle_alpha 62.770(10)
_cell_angle_beta 86.550(10)
_cell_angle_gamma 77.270(10)
_cell_formula_units_Z 2
_cell_length_a 11.2340(10)
_cell_length_b 11.5840(10)
_cell_length_c 12.4650(10)
_cell_measurement_reflns_used 27
_cell_measurement_temperature 293(2)
_cell_measurement_theta_max 12.48
_cell_measurement_theta_min 5.18
_cell_volume 1405.4(3)
_computing_cell_refinement 'Siemens XSCANS'
_computing_data_collection 'Siemens XSCANS'
_computing_data_reduction 'Siemens SHELXTL'
_computing_molecular_graphics 'Siemens SHELXTL'
_computing_publication_material 'Siemens SHELXTL'
_computing_structure_refinement 'SHELXL-93 (Sheldrick, 1993)'
_computing_structure_solution 'SHELXS-86 (Sheldrick, 1990)'
_diffrn_ambient_temperature 293(2)
_diffrn_measurement_device 'Siemens P4'
_diffrn_measurement_method '\w scans'
_diffrn_radiation_monochromator graphite
_diffrn_radiation_source 'fine-focus sealed tube'
_diffrn_radiation_type MoK\a
_diffrn_radiation_wavelength 0.71073
_diffrn_reflns_av_R_equivalents 0.0351
_diffrn_reflns_av_sigmaI/netI 0.0729
_diffrn_reflns_limit_h_max 13
_diffrn_reflns_limit_h_min -1
_diffrn_reflns_limit_k_max 12
_diffrn_reflns_limit_k_min -12
_diffrn_reflns_limit_l_max 14
_diffrn_reflns_limit_l_min -14
_diffrn_reflns_number 5545
_diffrn_reflns_theta_max 25.00
_diffrn_reflns_theta_min 1.84
_diffrn_standards_interval_count 97
_diffrn_standards_number 3
_exptl_absorpt_coefficient_mu 1.726
_exptl_absorpt_correction_T_max 1.0000
_exptl_absorpt_correction_T_min 0.7672
_exptl_absorpt_correction_type empirical
_exptl_crystal_colour colorless
_exptl_crystal_density_diffrn 1.560
_exptl_crystal_description shard
_exptl_crystal_F_000 660
_exptl_crystal_size_max .15
_exptl_crystal_size_mid .45
_exptl_crystal_size_min .35
_refine_diff_density_max 0.453
_refine_diff_density_min -0.335
_refine_diff_density_rms 0.080
_refine_ls_extinction_method none
_refine_ls_goodness_of_fit_all 1.015
_refine_ls_goodness_of_fit_obs 1.075
_refine_ls_matrix_type full
_refine_ls_number_parameters 343
_refine_ls_number_reflns 4743
_refine_ls_number_restraints 0
_refine_ls_restrained_S_all 1.016
_refine_ls_restrained_S_obs 1.075
_refine_ls_R_factor_all 0.0940
_refine_ls_R_factor_obs 0.0476
_refine_ls_shift/esd_max 0.000
_refine_ls_shift/esd_mean 0.000
_refine_ls_structure_factor_coef Fsqd
_refine_ls_weighting_details 'w=1/[\s^2^(Fo^2^)+(0.0441P)^2^+0.2355P] where P=(Fo^2^+2Fc^2^)/3'
_refine_ls_weighting_scheme calc
_refine_ls_wR_factor_all 0.1043
_refine_ls_wR_factor_obs 0.0877
_reflns_number_observed 3111
_reflns_number_total 4744
_reflns_observed_criterion >2sigma(I)
_cod_data_source_file ic9711170_2.cif
_cod_data_source_block jhn036
_cod_depositor_comments
;
The following automatic conversions were performed:

'_refine_ls_weighting_scheme' value 'calc
w=1/[\s^2^(Fo^2^)+(0.0441P)^2^+0.2355P] where P=(Fo^2^+2Fc^2^)/3' was
changed to 'calc'. New tag '_refine_ls_weighting_details' was
created. The value of the new tag was set to
'w=1/[\s^2^(Fo^2^)+(0.0441P)^2^+0.2355P] where P=(Fo^2^+2Fc^2^)/3'.

Automatic conversion script
Id: cif_fix_values 3143 2015-03-26 13:38:13Z robertas 
;
_cod_original_cell_volume 1405.4(2)
_cod_database_code 4322682

loop_
_symmetry_equiv_pos_as_xyz
'x, y, z'
'-x, -y, -z'

loop_
_atom_site_aniso_label
_atom_site_aniso_U_11
_atom_site_aniso_U_22
_atom_site_aniso_U_33
_atom_site_aniso_U_23
_atom_site_aniso_U_13
_atom_site_aniso_U_12
Mo1 0.0479(3) 0.0440(3) 0.0382(3) -0.0176(3) 0.0007(2) -0.0197(3)
As1 0.0458(4) 0.0460(4) 0.0395(3) -0.0163(3) 0.0034(3) -0.0198(3)
P1 0.0476(10) 0.0495(10) 0.0411(8) -0.0221(8) 0.0026(7) -0.0188(8)
O1 0.146(5) 0.124(5) 0.090(4) -0.069(4) 0.011(4) -0.075(4)
O2 0.090(4) 0.060(3) 0.047(3) -0.010(2) -0.008(3) -0.025(3)
O3 0.052(3) 0.102(4) 0.073(3) -0.014(3) 0.004(3) -0.026(3)
O4 0.057(3) 0.094(4) 0.092(4) -0.050(3) 0.008(3) -0.012(3)
C1 0.094(6) 0.071(5) 0.049(4) -0.030(4) 0.003(4) -0.042(4)
C2 0.053(4) 0.056(4) 0.043(4) -0.025(3) 0.000(3) -0.021(3)
C3 0.054(4) 0.054(4) 0.046(4) -0.009(3) -0.006(3) -0.021(4)
C4 0.068(5) 0.062(4) 0.047(4) -0.034(3) 0.011(4) -0.021(4)
C5 0.037(3) 0.043(4) 0.050(4) -0.015(3) 0.007(3) -0.015(3)
C6 0.067(5) 0.058(4) 0.058(4) -0.021(3) 0.005(4) -0.017(4)
C7 0.044(4) 0.045(4) 0.051(4) -0.023(3) 0.003(3) -0.014(3)
C8 0.061(4) 0.048(4) 0.048(4) -0.021(3) 0.010(3) -0.016(3)
C9 0.076(5) 0.063(5) 0.061(4) -0.026(4) 0.015(4) -0.022(4)
C10 0.112(7) 0.071(5) 0.078(6) -0.032(5) 0.043(5) -0.034(5)
C11 0.148(9) 0.068(5) 0.057(5) -0.028(4) 0.030(6) -0.034(6)
C12 0.138(8) 0.063(5) 0.044(4) -0.023(4) 0.000(5) -0.030(5)
C13 0.087(5) 0.043(4) 0.042(4) -0.018(3) 0.000(4) -0.017(4)
C14 0.077(5) 0.042(4) 0.048(4) -0.020(3) -0.018(4) -0.006(4)
C15 0.097(6) 0.067(5) 0.069(5) -0.030(4) -0.031(5) -0.017(5)
C16 0.081(6) 0.083(6) 0.107(7) -0.038(5) -0.031(5) -0.028(5)
C17 0.057(5) 0.066(5) 0.104(6) -0.030(5) -0.014(4) -0.020(4)
C18 0.059(4) 0.054(4) 0.066(4) -0.021(4) 0.000(4) -0.024(4)
C19 0.061(4) 0.046(4) 0.045(3) -0.017(3) -0.010(3) -0.017(3)
C20 0.041(4) 0.045(4) 0.048(4) -0.013(3) 0.009(3) -0.015(3)
C21 0.052(4) 0.089(6) 0.084(5) -0.040(5) 0.019(4) -0.030(4)
C22 0.061(5) 0.098(7) 0.141(8) -0.056(7) 0.023(6) -0.034(5)
C23 0.063(6) 0.089(7) 0.128(8) -0.035(6) 0.049(6) -0.027(5)
C24 0.101(7) 0.106(7) 0.091(6) -0.046(6) 0.053(6) -0.032(6)
C25 0.086(6) 0.074(5) 0.073(5) -0.039(4) 0.032(4) -0.024(4)
C26 0.052(4) 0.050(4) 0.042(3) -0.020(3) -0.002(3) -0.014(3)
C27 0.071(5) 0.054(4) 0.059(4) -0.023(4) 0.001(4) -0.020(4)
C28 0.077(5) 0.069(5) 0.046(4) -0.020(4) -0.015(4) 0.002(4)
C29 0.068(5) 0.107(7) 0.055(5) -0.038(5) -0.016(4) -0.014(5)
C30 0.073(5) 0.109(7) 0.060(5) -0.029(5) -0.006(4) -0.045(5)
C31 0.067(5) 0.075(5) 0.040(3) -0.016(3) -0.002(3) -0.033(4)

loop_
_atom_site_label
_atom_site_type_symbol
_atom_site_fract_x
_atom_site_fract_y
_atom_site_fract_z
_atom_site_U_iso_or_equiv
_atom_site_thermal_displace_type
_atom_site_occupancy
_atom_site_calc_flag
_atom_site_refinement_flags
_atom_site_disorder_group
Mo1 Mo 0.75004(5) 0.05590(5) 0.13857(4) 0.0421(2) Uani 1 d . .
As1 As 0.72497(5) 0.29123(6) -0.04441(5) 0.0434(2) Uani 1 d . .
P1 P 0.77626(14) 0.1903(2) 0.23872(13) 0.0441(4) Uani 1 d . .
O1 O 0.7203(6) -0.0837(6) -0.0202(5) 0.104(2) Uani 1 d . .
O2 O 0.7565(4) -0.2085(5) 0.3758(4) 0.0692(13) Uani 1 d . .
O3 O 0.4677(4) 0.1127(5) 0.1801(4) 0.084(2) Uani 1 d . .
O4 O 1.0388(4) -0.0319(5) 0.1358(4) 0.0792(15) Uani 1 d . .
C1 C 0.7306(7) -0.0321(7) 0.0378(6) 0.066(2) Uani 1 d . .
C2 C 0.7568(5) -0.1105(6) 0.2895(5) 0.048(2) Uani 1 d . .
C3 C 0.5690(6) 0.0961(6) 0.1607(5) 0.055(2) Uani 1 d . .
C4 C 0.9353(7) 0.0040(7) 0.1321(5) 0.054(2) Uani 1 d . .
C5 C 0.6925(5) 0.4170(6) 0.0247(5) 0.0455(15) Uani 1 d . .
C6 C 0.6489(6) 0.5630(6) -0.0578(5) 0.063(2) Uani 1 d . .
H6A H 0.6377(6) 0.5764(6) -0.1388(5) 0.094 Uiso 1 calc R .
H6B H 0.7084(6) 0.6101(6) -0.0559(5) 0.094 Uiso 1 calc R .
H6C H 0.5726(6) 0.5957(6) -0.0314(5) 0.094 Uiso 1 calc R .
C7 C 0.7163(5) 0.3659(6) 0.1417(5) 0.0456(15) Uani 1 d . .
H7A H 0.7016(5) 0.4232(6) 0.1767(5) 0.055 Uiso 1 calc R .
C8 C 0.7181(6) 0.1669(6) 0.3847(5) 0.052(2) Uani 1 d . .
C9 C 0.6040(7) 0.1475(6) 0.4258(6) 0.067(2) Uani 1 d . .
H9A H 0.5460(7) 0.1460(6) 0.3766(6) 0.080 Uiso 1 calc R .
C10 C 0.5766(8) 0.1301(7) 0.5429(7) 0.087(3) Uani 1 d . .
H10A H 0.4999(8) 0.1178(7) 0.5721(7) 0.105 Uiso 1 calc R .
C11 C 0.6654(10) 0.1315(8) 0.6140(7) 0.090(3) Uani 1 d . .
H11A H 0.6467(10) 0.1201(8) 0.6915(7) 0.108 Uiso 1 calc R .
C12 C 0.7782(9) 0.1487(7) 0.5757(6) 0.081(2) Uani 1 d . .
H12A H 0.8357(9) 0.1493(7) 0.6259(6) 0.097 Uiso 1 calc R .
C13 C 0.8074(7) 0.1655(6) 0.4592(5) 0.057(2) Uani 1 d . .
C14 C 0.9252(6) 0.1796(6) 0.4043(5) 0.056(2) Uani 1 d . .
C15 C 1.0342(8) 0.1790(7) 0.4544(7) 0.077(2) Uani 1 d . .
H15A H 1.0368(8) 0.1705(7) 0.5321(7) 0.092 Uiso 1 calc R .
C16 C 1.1367(8) 0.1909(8) 0.3882(8) 0.089(3) Uani 1 d . .
H16A H 1.2076(8) 0.1933(8) 0.4212(8) 0.106 Uiso 1 calc R .
C17 C 1.1381(6) 0.1994(7) 0.2750(7) 0.077(2) Uani 1 d . .
H17A H 1.2101(6) 0.2031(7) 0.2338(7) 0.092 Uiso 1 calc R .
C18 C 1.0320(6) 0.2024(6) 0.2221(6) 0.060(2) Uani 1 d . .
H18A H 1.0315(6) 0.2107(6) 0.1443(6) 0.072 Uiso 1 calc R .
C19 C 0.9261(6) 0.1927(6) 0.2866(5) 0.050(2) Uani 1 d . .
C20 C 0.8574(5) 0.3542(6) -0.1476(5) 0.0470(15) Uani 1 d . .
C21 C 0.9390(6) 0.4050(7) -0.1132(6) 0.073(2) Uani 1 d . .
H21A H 0.9291(6) 0.4135(7) -0.0424(6) 0.088 Uiso 1 calc R .
C22 C 1.0352(7) 0.4432(8) -0.1844(9) 0.097(3) Uani 1 d . .
H22A H 1.0909(7) 0.4769(8) -0.1608(9) 0.117 Uiso 1 calc R .
C23 C 1.0502(8) 0.4325(8) -0.2876(9) 0.099(3) Uani 1 d . .
H23A H 1.1166(8) 0.4578(8) -0.3338(9) 0.119 Uiso 1 calc R .
C24 C 0.9709(8) 0.3862(9) -0.3247(8) 0.099(3) Uani 1 d . .
H24A H 0.9803(8) 0.3823(9) -0.3977(8) 0.119 Uiso 1 calc R .
C25 C 0.8730(7) 0.3433(7) -0.2526(6) 0.075(2) Uani 1 d . .
H25A H 0.8192(7) 0.3076(7) -0.2760(6) 0.091 Uiso 1 calc R .
C26 C 0.5928(5) 0.3538(6) -0.1658(5) 0.0478(15) Uani 1 d . .
C27 C 0.5808(6) 0.4732(6) -0.2724(6) 0.061(2) Uani 1 d . .
H27A H 0.6353(6) 0.5279(6) -0.2862(6) 0.073 Uiso 1 calc R .
C28 C 0.4876(7) 0.5103(7) -0.3579(6) 0.069(2) Uani 1 d . .
H28A H 0.4809(7) 0.5887(7) -0.4296(6) 0.083 Uiso 1 calc R .
C29 C 0.4066(7) 0.4323(8) -0.3366(6) 0.076(2) Uani 1 d . .
H29A H 0.3445(7) 0.4570(8) -0.3939(6) 0.091 Uiso 1 calc R .
C30 C 0.4156(7) 0.3177(8) -0.2315(6) 0.080(2) Uani 1 d . .
H30A H 0.3587(7) 0.2655(8) -0.2170(6) 0.096 Uiso 1 calc R .
C31 C 0.5082(6) 0.2784(7) -0.1465(5) 0.061(2) Uani 1 d . .
H31A H 0.5133(6) 0.1997(7) -0.0752(5) 0.074 Uiso 1 calc R .

loop_
_atom_type_symbol
_atom_type_description
_atom_type_scat_dispersion_real
_atom_type_scat_dispersion_imag
_atom_type_scat_source
C C 0.0033 0.0016 'International Tables Vol C Tables 4.2.6.8 and 6.1.1.4'
H H 0.0000 0.0000 'International Tables Vol C Tables 4.2.6.8 and 6.1.1.4'
O O 0.0106 0.0060 'International Tables Vol C Tables 4.2.6.8 and 6.1.1.4'
P P 0.1023 0.0942 'International Tables Vol C Tables 4.2.6.8 and 6.1.1.4'
As As 0.0499 2.0058 'International Tables Vol C Tables 4.2.6.8 and 6.1.1.4'
Mo Mo -1.6832 0.6857 'International Tables Vol C Tables 4.2.6.8 and 6.1.1.4'

loop_
_geom_angle_atom_site_label_1
_geom_angle_atom_site_label_2
_geom_angle_atom_site_label_3
_geom_angle
_geom_angle_site_symmetry_1
_geom_angle_site_symmetry_3
_geom_angle_publ_flag
C2 Mo1 C1 92.0(2) . . ?
C2 Mo1 C3 86.1(2) . . ?
C1 Mo1 C3 92.7(3) . . ?
C2 Mo1 C4 89.2(2) . . ?
C1 Mo1 C4 89.3(3) . . ?
C3 Mo1 C4 174.9(2) . . ?
C2 Mo1 P1 95.3(2) . . ?
C1 Mo1 P1 172.6(2) . . ?
C3 Mo1 P1 88.7(2) . . ?
C4 Mo1 P1 90.0(2) . . ?
C2 Mo1 As1 172.3(2) . . ?
C1 Mo1 As1 94.1(2) . . ?
C3 Mo1 As1 89.0(2) . . ?
C4 Mo1 As1 95.5(2) . . ?
P1 Mo1 As1 78.64(4) . . ?
C20 As1 C26 100.4(2) . . ?
C20 As1 C5 99.5(2) . . ?
C26 As1 C5 105.2(2) . . ?
C20 As1 Mo1 123.6(2) . . ?
C26 As1 Mo1 119.4(2) . . ?
C5 As1 Mo1 105.8(2) . . ?
C8 P1 C7 103.1(3) . . ?
C8 P1 C19 90.3(3) . . ?
C7 P1 C19 101.4(3) . . ?
C8 P1 Mo1 124.5(2) . . ?
C7 P1 Mo1 110.8(2) . . ?
C19 P1 Mo1 122.7(2) . . ?
O1 C1 Mo1 179.4(7) . . ?
O2 C2 Mo1 177.1(5) . . ?
O3 C3 Mo1 175.9(5) . . ?
O4 C4 Mo1 175.5(6) . . ?
C7 C5 C6 124.4(6) . . ?
C7 C5 As1 116.3(4) . . ?
C6 C5 As1 119.2(4) . . ?
C5 C7 P1 123.9(5) . . ?
C9 C8 C13 120.9(6) . . ?
C9 C8 P1 127.7(5) . . ?
C13 C8 P1 111.4(5) . . ?
C8 C9 C10 119.1(7) . . ?
C11 C10 C9 118.9(8) . . ?
C12 C11 C10 122.7(7) . . ?
C11 C12 C13 119.2(8) . . ?
C8 C13 C12 119.1(7) . . ?
C8 C13 C14 113.9(5) . . ?
C12 C13 C14 127.0(7) . . ?
C19 C14 C15 117.9(7) . . ?
C19 C14 C13 113.3(6) . . ?
C15 C14 C13 128.7(6) . . ?
C16 C15 C14 119.7(7) . . ?
C17 C16 C15 122.1(7) . . ?
C16 C17 C18 119.7(7) . . ?
C17 C18 C19 119.3(6) . . ?
C18 C19 C14 121.2(6) . . ?
C18 C19 P1 127.7(5) . . ?
C14 C19 P1 111.1(5) . . ?
C25 C20 C21 119.4(6) . . ?
C25 C20 As1 120.3(5) . . ?
C21 C20 As1 120.2(5) . . ?
C20 C21 C22 119.5(7) . . ?
C23 C22 C21 121.0(8) . . ?
C24 C23 C22 120.9(8) . . ?
C23 C24 C25 119.5(8) . . ?
C20 C25 C24 119.7(7) . . ?
C31 C26 C27 118.3(6) . . ?
C31 C26 As1 119.1(4) . . ?
C27 C26 As1 122.7(5) . . ?
C28 C27 C26 120.2(6) . . ?
C29 C28 C27 119.9(7) . . ?
C28 C29 C30 120.3(7) . . ?
C29 C30 C31 120.7(7) . . ?
C26 C31 C30 120.6(6) . . ?

loop_
_geom_bond_atom_site_label_1
_geom_bond_atom_site_label_2
_geom_bond_distance
_geom_bond_site_symmetry_2
_geom_bond_publ_flag
Mo1 C2 1.974(6) . ?
Mo1 C1 1.992(7) . ?
Mo1 C3 2.015(7) . ?
Mo1 C4 2.043(7) . ?
Mo1 P1 2.468(2) . ?
Mo1 As1 2.6003(9) . ?
As1 C20 1.947(5) . ?
As1 C26 1.952(6) . ?
As1 C5 1.968(6) . ?
P1 C8 1.815(6) . ?
P1 C7 1.816(6) . ?
P1 C19 1.830(6) . ?
O1 C1 1.153(7) . ?
O2 C2 1.153(6) . ?
O3 C3 1.142(7) . ?
O4 C4 1.141(7) . ?
C5 C7 1.318(7) . ?
C5 C6 1.504(7) . ?
C8 C9 1.378(8) . ?
C8 C13 1.401(8) . ?
C9 C10 1.404(9) . ?
C10 C11 1.381(10) . ?
C11 C12 1.351(10) . ?
C12 C13 1.402(8) . ?
C13 C14 1.460(9) . ?
C14 C19 1.403(8) . ?
C14 C15 1.404(9) . ?
C15 C16 1.370(10) . ?
C16 C17 1.368(10) . ?
C17 C18 1.382(8) . ?
C18 C19 1.391(8) . ?
C20 C25 1.369(8) . ?
C20 C21 1.372(8) . ?
C21 C22 1.374(9) . ?
C22 C23 1.346(11) . ?
C23 C24 1.335(11) . ?
C24 C25 1.406(9) . ?
C26 C31 1.368(8) . ?
C26 C27 1.398(8) . ?
C27 C28 1.391(8) . ?
C28 C29 1.352(9) . ?
C29 C30 1.361(9) . ?
C30 C31 1.376(8) . ?
